data_4025684
loop_
_publ_author_name
'Xiaoxiang Zhang'
'Wan Teng Teo'
Sally
'Philip Wai Hong Chan'

_publ_section_title
;
 Br\/onsted Acid Catalyzed Cyclization of Propargylic Alcohols with
 Thioamides. Facile Synthesis of Di- and Trisubstituted Thiazoles
;
_journal_name_full 'Journal of Organic Chemistry'
_journal_page_first 6290
_journal_page_last 6293
_journal_paper_doi 10.1021/jo101292r
_journal_volume 75
_journal_year 2010
_chemical_formula_moiety 'C25 H22 Cl N S'
_chemical_formula_sum 'C25 H22 Cl N S'
_chemical_formula_weight 403.95
_chemical_name_systematic
; 
 ? 
;
_space_group_IT_number 2
_symmetry_cell_setting triclinic
_symmetry_space_group_name_Hall '-P 1'
_symmetry_space_group_name_H-M 'P -1'
_atom_sites_solution_hydrogens geom
_atom_sites_solution_primary direct
_atom_sites_solution_secondary difmap
_audit_creation_method SHELXL-97
_cell_angle_alpha 101.725(6)
_cell_angle_beta 100.635(6)
_cell_angle_gamma 115.204(5)
_cell_formula_units_Z 2
_cell_length_a 9.6923(11)
_cell_length_b 10.0308(11)
_cell_length_c 12.2838(14)
_cell_measurement_reflns_used 6064
_cell_measurement_temperature 103(2)
_cell_measurement_theta_max 31.25
_cell_measurement_theta_min 2.37
_cell_volume 1007.3(2)
_computing_cell_refinement 'Bruker SAINT'
_computing_data_collection 'Bruker APEX2'
_computing_data_reduction 'Bruker SAINT'
_computing_molecular_graphics 'Bruker SHELXTL'
_computing_publication_material 'Bruker SHELXTL'
_computing_structure_refinement 'SHELXL-97 (Sheldrick, 2008)'
_computing_structure_solution 'SHELXS-97 (Sheldrick, 2008)'
_diffrn_ambient_temperature 103(2)
_diffrn_measured_fraction_theta_full 0.986
_diffrn_measured_fraction_theta_max 0.986
_diffrn_measurement_device_type 'Bruker APEX-II CCD'
_diffrn_measurement_method '\f and \w scans'
_diffrn_radiation_monochromator graphite
_diffrn_radiation_source 'fine-focus sealed tube'
_diffrn_radiation_type MoK\a
_diffrn_radiation_wavelength 0.71073
_diffrn_reflns_av_R_equivalents 0.0306
_diffrn_reflns_av_sigmaI/netI 0.0477
_diffrn_reflns_limit_h_max 14
_diffrn_reflns_limit_h_min -14
_diffrn_reflns_limit_k_max 14
_diffrn_reflns_limit_k_min -11
_diffrn_reflns_limit_l_max 18
_diffrn_reflns_limit_l_min -17
_diffrn_reflns_number 20530
_diffrn_reflns_theta_full 31.91
_diffrn_reflns_theta_max 31.91
_diffrn_reflns_theta_min 1.78
_exptl_absorpt_coefficient_mu 0.304
_exptl_absorpt_correction_T_max 0.9417
_exptl_absorpt_correction_T_min 0.9306
_exptl_absorpt_correction_type multi-scan
_exptl_absorpt_process_details sadabs
_exptl_crystal_colour colourless
_exptl_crystal_density_diffrn 1.332
_exptl_crystal_density_method 'not measured'
_exptl_crystal_description block
_exptl_crystal_F_000 424
_exptl_crystal_size_max 0.24
_exptl_crystal_size_mid 0.22
_exptl_crystal_size_min 0.20
_refine_diff_density_max 0.605
_refine_diff_density_min -0.350
_refine_diff_density_rms 0.098
_refine_ls_extinction_method none
_refine_ls_goodness_of_fit_ref 1.068
_refine_ls_hydrogen_treatment constr
_refine_ls_matrix_type full
_refine_ls_number_parameters 253
_refine_ls_number_reflns 6850
_refine_ls_number_restraints 0
_refine_ls_restrained_S_all 1.068
_refine_ls_R_factor_all 0.0745
_refine_ls_R_factor_gt 0.0484
_refine_ls_shift/su_max 0.001
_refine_ls_shift/su_mean 0.000
_refine_ls_structure_factor_coef Fsqd
_refine_ls_weighting_details 'calc w=1/[\s^2^(Fo^2^)+(0.1021P)^2^+0.0466P] where P=(Fo^2^+2Fc^2^)/3'
_refine_ls_weighting_scheme calc
_refine_ls_wR_factor_gt 0.1415
_refine_ls_wR_factor_ref 0.1707
_reflns_number_gt 4990
_reflns_number_total 6850
_reflns_threshold_expression >2sigma(I)
_cod_data_source_file jo101292r_si_003.cif
_cod_data_source_block chan75s
_cod_depositor_comments
;
The following automatic conversions were performed:

'_symmetry_cell_setting' value 'Triclinic' changed to 'triclinic'
according to the built-in table from CIF Core dictionary named
'cif_core.dic' version 2.4.1 from 2010-06-29.

Automatic conversion script
Id: cif_fix_values 1646 2011-03-28 12:23:43Z adriana 
;
_cod_database_code 4025684

loop_
_symmetry_equiv_pos_as_xyz
'x, y, z'
'-x, -y, -z'

loop_
_atom_site_label
_atom_site_type_symbol
_atom_site_fract_x
_atom_site_fract_y
_atom_site_fract_z
_atom_site_U_iso_or_equiv
_atom_site_adp_type
_atom_site_occupancy
_atom_site_symmetry_multiplicity
_atom_site_calc_flag
_atom_site_refinement_flags
_atom_site_disorder_assembly
_atom_site_disorder_group
C1 C 0.73014(18) 0.33861(17) 0.03528(14) 0.0158(3) Uani 1 1 d . . .
C2 C 0.65131(19) 0.17765(17) -0.01844(15) 0.0187(3) Uani 1 1 d . . .
H2 H 0.6904 0.1165 0.0123 0.022 Uiso 1 1 calc R . .
C3 C 0.5178(2) 0.10640(18) -0.11536(15) 0.0213(3) Uani 1 1 d . . .
H3 H 0.4663 -0.0030 -0.1509 0.026 Uiso 1 1 calc R . .
C4 C 0.4579(2) 0.1937(2) -0.16154(15) 0.0235(3) Uani 1 1 d . . .
H4 H 0.3660 0.1444 -0.2284 0.028 Uiso 1 1 calc R . .
C5 C 0.5337(2) 0.35310(19) -0.10899(15) 0.0221(3) Uani 1 1 d . . .
H5 H 0.4933 0.4134 -0.1398 0.027 Uiso 1 1 calc R . .
C6 C 0.6688(2) 0.42535(18) -0.01135(14) 0.0187(3) Uani 1 1 d . . .
H6 H 0.7199 0.5348 0.0240 0.022 Uiso 1 1 calc R . .
C7 C 0.88604(19) 0.41519(17) 0.13602(14) 0.0162(3) Uani 1 1 d . . .
H7 H 0.9701 0.4128 0.1004 0.019 Uiso 1 1 calc R . .
C8 C 0.94346(18) 0.58604(17) 0.19877(14) 0.0159(3) Uani 1 1 d . . .
C9 C 0.8649(2) 0.63411(18) 0.26873(15) 0.0205(3) Uani 1 1 d . . .
H9 H 0.7698 0.5592 0.2772 0.025 Uiso 1 1 calc R . .
C10 C 0.9244(2) 0.79043(19) 0.32609(16) 0.0230(3) Uani 1 1 d . . .
H10 H 0.8699 0.8219 0.3738 0.028 Uiso 1 1 calc R . .
C11 C 1.0637(2) 0.90201(19) 0.31433(17) 0.0245(4) Uani 1 1 d . . .
H11 H 1.1052 1.0089 0.3550 0.029 Uiso 1 1 calc R . .
C12 C 1.1410(2) 0.85590(18) 0.24308(16) 0.0240(4) Uani 1 1 d . . .
H12 H 1.2346 0.9313 0.2332 0.029 Uiso 1 1 calc R . .
C13 C 1.0814(2) 0.69899(18) 0.18610(15) 0.0194(3) Uani 1 1 d . . .
H13 H 1.1353 0.6679 0.1377 0.023 Uiso 1 1 calc R . .
C14 C 0.87788(18) 0.32443(17) 0.22115(14) 0.0159(3) Uani 1 1 d . . .
C15 C 0.97830(19) 0.26477(17) 0.25017(14) 0.0177(3) Uani 1 1 d . . .
C16 C 1.10580(19) 0.25774(17) 0.20268(15) 0.0184(3) Uani 1 1 d . . .
C17 C 1.0773(2) 0.20367(18) 0.08263(16) 0.0206(3) Uani 1 1 d . . .
H17 H 0.9765 0.1744 0.0301 0.025 Uiso 1 1 calc R . .
C18 C 1.1966(2) 0.19257(19) 0.03961(17) 0.0249(4) Uani 1 1 d . . .
H18 H 1.1765 0.1558 -0.0423 0.030 Uiso 1 1 calc R . .
C19 C 1.3444(2) 0.2346(2) 0.11488(18) 0.0283(4) Uani 1 1 d . . .
H19 H 1.4250 0.2263 0.0848 0.034 Uiso 1 1 calc R . .
C20 C 1.3737(2) 0.2888(2) 0.23472(18) 0.0265(4) Uani 1 1 d . . .
H20 H 1.4749 0.3184 0.2868 0.032 Uiso 1 1 calc R . .
C21 C 1.2549(2) 0.29978(19) 0.27848(17) 0.0236(4) Uani 1 1 d . . .
H21 H 1.2753 0.3361 0.3605 0.028 Uiso 1 1 calc R . .
C22 C 0.7808(2) 0.23170(18) 0.35592(15) 0.0195(3) Uani 1 1 d . . .
C23 C 0.6778(2) 0.19286(19) 0.43438(15) 0.0221(3) Uani 1 1 d . . .
H23A H 0.6859 0.1106 0.4635 0.026 Uiso 1 1 calc R . .
H23B H 0.5646 0.1521 0.3891 0.026 Uiso 1 1 calc R . .
C24 C 0.7280(2) 0.3344(2) 0.53747(15) 0.0246(4) Uani 1 1 d . . .
H24A H 0.8409 0.3742 0.5828 0.030 Uiso 1 1 calc R . .
H24B H 0.7217 0.4171 0.5079 0.030 Uiso 1 1 calc R . .
C25 C 0.6246(2) 0.2997(2) 0.61773(16) 0.0252(4) Uani 1 1 d . . .
H25A H 0.6730 0.3902 0.6894 0.030 Uiso 1 1 calc R . .
H25B H 0.6212 0.2097 0.6409 0.030 Uiso 1 1 calc R . .
N1 N 0.76568(16) 0.30408(15) 0.28014(12) 0.0171(3) Uani 1 1 d . . .
S1 S 0.93306(5) 0.18461(5) 0.35978(4) 0.02131(12) Uani 1 1 d . . .
Cl1 Cl 0.42467(6) 0.25779(7) 0.54813(5) 0.03945(15) Uani 1 1 d . . .

loop_
_atom_site_aniso_label
_atom_site_aniso_U_11
_atom_site_aniso_U_22
_atom_site_aniso_U_33
_atom_site_aniso_U_23
_atom_site_aniso_U_13
_atom_site_aniso_U_12
C1 0.0153(7) 0.0193(6) 0.0154(7) 0.0076(5) 0.0072(6) 0.0086(5)
C2 0.0190(8) 0.0188(7) 0.0209(8) 0.0092(6) 0.0090(6) 0.0089(6)
C3 0.0215(8) 0.0205(7) 0.0189(8) 0.0070(6) 0.0086(6) 0.0064(6)
C4 0.0200(8) 0.0303(8) 0.0159(8) 0.0073(6) 0.0038(6) 0.0091(7)
C5 0.0220(8) 0.0292(8) 0.0199(8) 0.0123(6) 0.0062(7) 0.0145(7)
C6 0.0201(8) 0.0200(7) 0.0187(8) 0.0083(6) 0.0065(6) 0.0108(6)
C7 0.0154(7) 0.0193(6) 0.0173(7) 0.0078(5) 0.0064(6) 0.0099(5)
C8 0.0143(7) 0.0191(6) 0.0168(7) 0.0072(5) 0.0042(6) 0.0095(5)
C9 0.0174(8) 0.0229(7) 0.0255(9) 0.0106(6) 0.0089(6) 0.0113(6)
C10 0.0235(8) 0.0266(8) 0.0235(9) 0.0066(6) 0.0089(7) 0.0158(7)
C11 0.0222(8) 0.0201(7) 0.0297(9) 0.0046(6) 0.0048(7) 0.0115(6)
C12 0.0183(8) 0.0213(7) 0.0326(10) 0.0101(7) 0.0090(7) 0.0087(6)
C13 0.0172(7) 0.0208(7) 0.0228(8) 0.0086(6) 0.0078(6) 0.0100(6)
C14 0.0152(7) 0.0175(6) 0.0163(7) 0.0061(5) 0.0046(6) 0.0088(5)
C15 0.0170(7) 0.0213(7) 0.0183(8) 0.0069(6) 0.0062(6) 0.0116(6)
C16 0.0189(8) 0.0201(7) 0.0225(8) 0.0098(6) 0.0097(6) 0.0121(6)
C17 0.0200(8) 0.0212(7) 0.0243(8) 0.0078(6) 0.0098(7) 0.0116(6)
C18 0.0296(9) 0.0227(7) 0.0301(10) 0.0110(7) 0.0186(8) 0.0144(7)
C19 0.0288(9) 0.0271(8) 0.0456(12) 0.0195(8) 0.0253(9) 0.0188(7)
C20 0.0197(8) 0.0324(9) 0.0369(10) 0.0183(7) 0.0103(7) 0.0169(7)
C21 0.0229(8) 0.0287(8) 0.0271(9) 0.0132(7) 0.0083(7) 0.0169(7)
C22 0.0203(8) 0.0214(7) 0.0209(8) 0.0084(6) 0.0082(6) 0.0121(6)
C23 0.0236(8) 0.0257(8) 0.0235(9) 0.0110(6) 0.0117(7) 0.0144(7)
C24 0.0196(8) 0.0305(8) 0.0192(8) 0.0059(6) 0.0075(7) 0.0084(7)
C25 0.0203(8) 0.0380(9) 0.0193(8) 0.0092(7) 0.0086(7) 0.0147(7)
N1 0.0163(6) 0.0215(6) 0.0169(7) 0.0067(5) 0.0068(5) 0.0111(5)
S1 0.0246(2) 0.0286(2) 0.0221(2) 0.01398(16) 0.01075(17) 0.01864(17)
Cl1 0.0285(3) 0.0748(4) 0.0301(3) 0.0244(3) 0.0140(2) 0.0325(3)

loop_
_atom_type_symbol
_atom_type_description
_atom_type_scat_dispersion_real
_atom_type_scat_dispersion_imag
_atom_type_scat_source
C C 0.0033 0.0016 'International Tables Vol C Tables 4.2.6.8 and 6.1.1.4'
H H 0.0000 0.0000 'International Tables Vol C Tables 4.2.6.8 and 6.1.1.4'
N N 0.0061 0.0033 'International Tables Vol C Tables 4.2.6.8 and 6.1.1.4'
S S 0.1246 0.1234 'International Tables Vol C Tables 4.2.6.8 and 6.1.1.4'
Cl Cl 0.1484 0.1585 'International Tables Vol C Tables 4.2.6.8 and 6.1.1.4'

loop_
_geom_angle_atom_site_label_1
_geom_angle_atom_site_label_2
_geom_angle_atom_site_label_3
_geom_angle
_geom_angle_site_symmetry_1
_geom_angle_site_symmetry_3
_geom_angle_publ_flag
C6 C1 C2 118.14(15) . . ?
C6 C1 C7 122.14(13) . . ?
C2 C1 C7 119.54(13) . . ?
C3 C2 C1 121.03(15) . . ?
C3 C2 H2 119.5 . . ?
C1 C2 H2 119.5 . . ?
C2 C3 C4 120.47(15) . . ?
C2 C3 H3 119.8 . . ?
C4 C3 H3 119.8 . . ?
C5 C4 C3 119.31(16) . . ?
C5 C4 H4 120.3 . . ?
C3 C4 H4 120.3 . . ?
C4 C5 C6 120.33(15) . . ?
C4 C5 H5 119.8 . . ?
C6 C5 H5 119.8 . . ?
C5 C6 C1 120.72(15) . . ?
C5 C6 H6 119.6 . . ?
C1 C6 H6 119.6 . . ?
C14 C7 C8 111.40(13) . . ?
C14 C7 C1 112.35(12) . . ?
C8 C7 C1 113.54(12) . . ?
C14 C7 H7 106.3 . . ?
C8 C7 H7 106.3 . . ?
C1 C7 H7 106.3 . . ?
C9 C8 C13 118.53(14) . . ?
C9 C8 C7 122.80(14) . . ?
C13 C8 C7 118.67(14) . . ?
C10 C9 C8 120.46(15) . . ?
C10 C9 H9 119.8 . . ?
C8 C9 H9 119.8 . . ?
C9 C10 C11 120.49(16) . . ?
C9 C10 H10 119.8 . . ?
C11 C10 H10 119.8 . . ?
C12 C11 C10 119.58(16) . . ?
C12 C11 H11 120.2 . . ?
C10 C11 H11 120.2 . . ?
C11 C12 C13 119.74(16) . . ?
C11 C12 H12 120.1 . . ?
C13 C12 H12 120.1 . . ?
C12 C13 C8 121.17(16) . . ?
C12 C13 H13 119.4 . . ?
C8 C13 H13 119.4 . . ?
C15 C14 N1 115.79(14) . . ?
C15 C14 C7 125.58(15) . . ?
N1 C14 C7 118.56(13) . . ?
C14 C15 C16 131.12(15) . . ?
C14 C15 S1 108.72(12) . . ?
C16 C15 S1 120.14(12) . . ?
C17 C16 C21 119.06(16) . . ?
C17 C16 C15 120.75(15) . . ?
C21 C16 C15 120.14(15) . . ?
C18 C17 C16 120.01(17) . . ?
C18 C17 H17 120.0 . . ?
C16 C17 H17 120.0 . . ?
C19 C18 C17 120.83(17) . . ?
C19 C18 H18 119.6 . . ?
C17 C18 H18 119.6 . . ?
C18 C19 C20 119.46(17) . . ?
C18 C19 H19 120.3 . . ?
C20 C19 H19 120.3 . . ?
C19 C20 C21 120.08(17) . . ?
C19 C20 H20 120.0 . . ?
C21 C20 H20 120.0 . . ?
C20 C21 C16 120.56(17) . . ?
C20 C21 H21 119.7 . . ?
C16 C21 H21 119.7 . . ?
N1 C22 C23 124.23(15) . . ?
N1 C22 S1 114.19(13) . . ?
C23 C22 S1 121.58(12) . . ?
C22 C23 C24 111.45(14) . . ?
C22 C23 H23A 109.3 . . ?
C24 C23 H23A 109.3 . . ?
C22 C23 H23B 109.3 . . ?
C24 C23 H23B 109.3 . . ?
H23A C23 H23B 108.0 . . ?
C25 C24 C23 112.82(14) . . ?
C25 C24 H24A 109.0 . . ?
C23 C24 H24A 109.0 . . ?
C25 C24 H24B 109.0 . . ?
C23 C24 H24B 109.0 . . ?
H24A C24 H24B 107.8 . . ?
C24 C25 Cl1 111.49(13) . . ?
C24 C25 H25A 109.3 . . ?
Cl1 C25 H25A 109.3 . . ?
C24 C25 H25B 109.3 . . ?
Cl1 C25 H25B 109.3 . . ?
H25A C25 H25B 108.0 . . ?
C22 N1 C14 111.04(13) . . ?
C22 S1 C15 90.24(8) . . ?

loop_
_geom_bond_atom_site_label_1
_geom_bond_atom_site_label_2
_geom_bond_distance
_geom_bond_site_symmetry_2
_geom_bond_publ_flag
C1 C6 1.399(2) . ?
C1 C2 1.399(2) . ?
C1 C7 1.530(2) . ?
C2 C3 1.379(2) . ?
C2 H2 0.9500 . ?
C3 C4 1.392(2) . ?
C3 H3 0.9500 . ?
C4 C5 1.385(2) . ?
C4 H4 0.9500 . ?
C5 C6 1.392(2) . ?
C5 H5 0.9500 . ?
C6 H6 0.9500 . ?
C7 C14 1.511(2) . ?
C7 C8 1.528(2) . ?
C7 H7 1.0000 . ?
C8 C9 1.392(2) . ?
C8 C13 1.398(2) . ?
C9 C10 1.385(2) . ?
C9 H9 0.9500 . ?
C10 C11 1.396(2) . ?
C10 H10 0.9500 . ?
C11 C12 1.384(3) . ?
C11 H11 0.9500 . ?
C12 C13 1.389(2) . ?
C12 H12 0.9500 . ?
C13 H13 0.9500 . ?
C14 C15 1.374(2) . ?
C14 N1 1.382(2) . ?
C15 C16 1.482(2) . ?
C15 S1 1.7347(17) . ?
C16 C17 1.394(2) . ?
C16 C21 1.399(2) . ?
C17 C18 1.393(2) . ?
C17 H17 0.9500 . ?
C18 C19 1.387(3) . ?
C18 H18 0.9500 . ?
C19 C20 1.390(3) . ?
C19 H19 0.9500 . ?
C20 C21 1.392(3) . ?
C20 H20 0.9500 . ?
C21 H21 0.9500 . ?
C22 N1 1.315(2) . ?
C22 C23 1.501(2) . ?
C22 S1 1.7264(17) . ?
C23 C24 1.520(2) . ?
C23 H23A 0.9900 . ?
C23 H23B 0.9900 . ?
C24 C25 1.518(2) . ?
C24 H24A 0.9900 . ?
C24 H24B 0.9900 . ?
C25 Cl1 1.7923(19) . ?
C25 H25A 0.9900 . ?
C25 H25B 0.9900 . ?

loop_
_cod_related_entry_id
_cod_related_entry_database
_cod_related_entry_code
1 ChemSpider 30659270
